data_7713138
loop_
_publ_author_name
'Th&#xe9;ron, Benjamin'
'Vaillant-Coindard, Valentin'
'Balan, C&#xe9;dric'
'Rousselin, Yoann'
'Bayardon, J&#xe9;r&#xf4;me'
'Malacea-Kabbara, Raluca'
'Le Gendre, Pierre'

_publ_section_title
;
 Al and Zn phenoxy-amidine complexes for lactide ROP catalysis.
;
_journal_name_full 'Dalton transactions (Cambridge, England : 2003)'
_journal_paper_doi 10.1039/d3dt01216f
_journal_year 2023
_chemical_formula_moiety 'C24 H36 N6 O2 Zn'
_chemical_formula_sum 'C24 H36 N6 O2 Zn'
_chemical_formula_weight 505.96
_space_group_crystal_system triclinic
_space_group_IT_number 2
_space_group_name_Hall '-P 1'
_space_group_name_H-M_alt 'P -1'
_atom_sites_solution_hydrogens geom
_atom_sites_solution_primary dual
_audit_creation_date 2022-06-24
_audit_creation_method
;
Olex2 1.5
(compiled 2022.04.07 svn.rca3783a0 for OlexSys, GUI svn.r6498)
;
_audit_update_record
;
2022-06-27 deposited with the CCDC.	2023-05-17 downloaded from the CCDC.
;
_cell_angle_alpha 75.743(2)
_cell_angle_beta 89.755(2)
_cell_angle_gamma 71.855(2)
_cell_formula_units_Z 2
_cell_length_a 10.6168(3)
_cell_length_b 11.2860(4)
_cell_length_c 11.5396(4)
_cell_measurement_reflns_used 9904
_cell_measurement_temperature 110.0(1)
_cell_measurement_theta_max 26.28
_cell_measurement_theta_min 2.62
_cell_volume 1269.52(8)
_computing_cell_refinement 'SAINT V8.40B (Bruker, 2016)'
_computing_data_collection 'APEX4 (Bruker, 2021)'
_computing_data_reduction 'SAINT V8.40B (Bruker, 2016)'
_computing_molecular_graphics 'Olex2 1.5 (Dolomanov et al., 2009)'
_computing_publication_material 'Olex2 1.5 (Dolomanov et al., 2009)'
_computing_structure_refinement 'SHELXL 2018/3 (Sheldrick, 2015)'
_computing_structure_solution 'SHELXT  (Sheldrick, 2015)'
_diffrn_ambient_temperature 110.0(1)
_diffrn_detector 'CCD Plate'
_diffrn_detector_area_resol_mean '512 x 512'
_diffrn_detector_type APEX2
_diffrn_measured_fraction_theta_full 0.999
_diffrn_measured_fraction_theta_max 0.995
_diffrn_measurement_device '\k-geometry diffractometer'
_diffrn_measurement_device_type 'Nonius APEX-II CCD'
_diffrn_measurement_method '\f and \w scans''
_diffrn_radiation_collimation '0.6 mm'
_diffrn_radiation_monochromator graphite
_diffrn_radiation_probe x-ray
_diffrn_radiation_type 'Mo K\a~1~'
_diffrn_radiation_wavelength 0.71073
_diffrn_radiation_xray_symbol K-L~3~
_diffrn_reflns_av_R_equivalents 0.0553
_diffrn_reflns_av_unetI/netI 0.0249
_diffrn_reflns_Laue_measured_fraction_full 0.999
_diffrn_reflns_Laue_measured_fraction_max 0.995
_diffrn_reflns_limit_h_max 13
_diffrn_reflns_limit_h_min -13
_diffrn_reflns_limit_k_max 14
_diffrn_reflns_limit_k_min -14
_diffrn_reflns_limit_l_max 14
_diffrn_reflns_limit_l_min -15
_diffrn_reflns_number 86013
_diffrn_reflns_point_group_measured_fraction_full 0.999
_diffrn_reflns_point_group_measured_fraction_max 0.995
_diffrn_reflns_theta_full 25.242
_diffrn_reflns_theta_max 27.576
_diffrn_reflns_theta_min 2.313
_diffrn_source 'X-ray tube'
_diffrn_source_current 5.0
_diffrn_source_power 0.1
_diffrn_source_target Mo
_diffrn_source_type 'Siemens KFF Mo 2K-180'
_diffrn_source_voltage 20.0
_diffrn_standards_number 0
_exptl_absorpt_coefficient_mu 0.999
_exptl_absorpt_correction_T_max 0.8014
_exptl_absorpt_correction_T_min 0.6436
_exptl_absorpt_correction_type multi-scan
_exptl_absorpt_process_details
;
SADABS-2016/2 (Bruker,2016) was used for absorption correction.
wR2(int) was 0.0663 before and 0.0530 after correction.
The Ratio of minimum to maximum transmission is 0.8031.
The \l/2 correction factor is Not present.
;
_exptl_crystal_colour 'clear light colourless'
_exptl_crystal_colour_lustre clear
_exptl_crystal_colour_modifier light
_exptl_crystal_colour_primary colourless
_exptl_crystal_density_diffrn 1.324
_exptl_crystal_description needle
_exptl_crystal_F_000 536
_exptl_crystal_recrystallization_method
'The material was recrystallised from a mixture of DCM and cyclohexane  by slow evaporation'
_exptl_crystal_size_max 0.801
_exptl_crystal_size_mid 0.147
_exptl_crystal_size_min 0.124
_refine_diff_density_max 0.357
_refine_diff_density_min -0.304
_refine_diff_density_rms 0.053
_refine_ls_extinction_method none
_refine_ls_goodness_of_fit_ref 1.038
_refine_ls_hydrogen_treatment constr
_refine_ls_matrix_type full
_refine_ls_number_parameters 304
_refine_ls_number_reflns 5840
_refine_ls_number_restraints 0
_refine_ls_restrained_S_all 1.038
_refine_ls_R_factor_all 0.0408
_refine_ls_R_factor_gt 0.0259
_refine_ls_shift/su_max 0.002
_refine_ls_shift/su_mean 0.000
_refine_ls_structure_factor_coef Fsqd
_refine_ls_weighting_details 'w=1/[\s^2^(Fo^2^)+(0.0262P)^2^+0.7332P] where P=(Fo^2^+2Fc^2^)/3'
_refine_ls_weighting_scheme calc
_refine_ls_wR_factor_gt 0.0589
_refine_ls_wR_factor_ref 0.0655
_reflns_Friedel_coverage 0.000
_reflns_number_gt 4799
_reflns_number_total 5840
_reflns_threshold_expression 'I > 2\s(I)'
_cod_data_source_file d3dt01216f2.cif
_cod_data_source_block compound_6d
_cod_original_cell_volume 1269.52(7)
_cod_database_code 7713138
_shelx_shelxl_version_number 2018/3
_shelx_space_group_comment
;
The symmetry employed for this shelxl refinement is uniquely defined
by the following loop, which should always be used as a source of
symmetry information in preference to the above space-group names.
They are only intended as comments.
;
_shelx_estimated_absorpt_t_max 0.886
_shelx_estimated_absorpt_t_min 0.502
_olex2_refinement_description
;
1. Fixed Uiso
 At 1.2 times of:
  All C(H) groups, All C(H,H) groups
 At 1.5 times of:
  All C(H,H,H) groups
2.a Secondary CH2 refined with riding coordinates:
 C9(H9A,H9B), C9A(H9AA,H9AB), C10(H10A,H10B), C10A(H10C,H10D)
2.b Aromatic/amide H refined with riding coordinates:
 C3(H3), C3A(H3A), C4(H4), C4A(H4A), C5(H5), C5A(H5A), C6(H6), C6A(H6A),
 C7(H7), C7A(H7A)
2.c Idealised Me refined as rotating group:
 C8(H8A,H8B,H8C), C8A(H8AA,H8AB,H8AC), C11(H11A,H11B,H11C), C11A(H11D,H11E,
 H11F), C12(H12A,H12B,H12C), C12A(H12D,H12E,H12F)
;
_olex2_exptl_crystal_mounting_method 'The crystal was mounted on a MITIGEN holder oil'
_olex2_submission_special_instructions 'No special instructions were received'

loop_
_space_group_symop_operation_xyz
'x, y, z'
'-x, -y, -z'

loop_
_atom_site_label
_atom_site_type_symbol
_atom_site_fract_x
_atom_site_fract_y
_atom_site_fract_z
_atom_site_U_iso_or_equiv
_atom_site_adp_type
_atom_site_occupancy
_atom_site_site_symmetry_order
_atom_site_calc_flag
_atom_site_refinement_flags_posn
_atom_site_refinement_flags_adp
_atom_site_refinement_flags_occupancy
_atom_site_disorder_assembly
_atom_site_disorder_group
Zn1 Zn 0.49502(2) 0.25209(2) 0.50504(2) 0.01472(6) Uani 1 1 d . . . . .
O1 O 0.42031(11) 0.25941(10) 0.65723(10) 0.0175(2) Uani 1 1 d . . . . .
O1A O 0.68658(11) 0.17419(10) 0.52332(10) 0.0182(2) Uani 1 1 d . . . . .
N1 N 0.37217(12) 0.15327(12) 0.48211(11) 0.0142(3) Uani 1 1 d . . . . .
N1A N 0.52361(13) 0.40580(12) 0.39124(11) 0.0149(3) Uani 1 1 d . . . . .
N2 N 0.42452(13) 0.09109(12) 0.30404(11) 0.0158(3) Uani 1 1 d . . . . .
N2A N 0.31570(13) 0.56728(12) 0.34152(12) 0.0170(3) Uani 1 1 d . . . . .
N3 N 0.16676(14) 0.20226(14) 0.15414(12) 0.0217(3) Uani 1 1 d . . . . .
N3A N 0.34004(14) 0.65609(14) 0.07963(12) 0.0240(3) Uani 1 1 d . . . . .
C1 C 0.29668(15) 0.14385(14) 0.58524(13) 0.0149(3) Uani 1 1 d . . . . .
C1A C 0.66483(15) 0.37599(15) 0.38296(14) 0.0162(3) Uani 1 1 d . . . . .
C2 C 0.32652(15) 0.20314(14) 0.67222(13) 0.0153(3) Uani 1 1 d . . . . .
C2A C 0.74343(16) 0.25378(15) 0.45480(14) 0.0167(3) Uani 1 1 d . . . . .
C3 C 0.25647(16) 0.19808(16) 0.77552(14) 0.0208(3) Uani 1 1 d . . . . .
H3 H 0.274489 0.238066 0.834107 0.025 Uiso 1 1 calc R U . . .
C3A C 0.88164(16) 0.21997(17) 0.45364(15) 0.0227(4) Uani 1 1 d . . . . .
H3A H 0.935530 0.138266 0.501053 0.027 Uiso 1 1 calc R U . . .
C4 C 0.16142(17) 0.13594(17) 0.79402(15) 0.0236(4) Uani 1 1 d . . . . .
H4 H 0.115183 0.133400 0.864794 0.028 Uiso 1 1 calc R U . . .
C4A C 0.94181(17) 0.30318(18) 0.38474(17) 0.0276(4) Uani 1 1 d . . . . .
H4A H 1.036010 0.279305 0.386867 0.033 Uiso 1 1 calc R U . . .
C5 C 0.13397(16) 0.07757(17) 0.70919(16) 0.0239(4) Uani 1 1 d . . . . .
H5 H 0.069245 0.034468 0.721925 0.029 Uiso 1 1 calc R U . . .
C5A C 0.86423(18) 0.42119(17) 0.31279(17) 0.0264(4) Uani 1 1 d . . . . .
H5A H 0.905182 0.477864 0.264689 0.032 Uiso 1 1 calc R U . . .
C6 C 0.20116(16) 0.08209(16) 0.60540(15) 0.0202(3) Uani 1 1 d . . . . .
H6 H 0.181421 0.042292 0.547349 0.024 Uiso 1 1 calc R U . . .
C6A C 0.72668(17) 0.45657(16) 0.31101(15) 0.0214(3) Uani 1 1 d . . . . .
H6A H 0.673982 0.536741 0.260100 0.026 Uiso 1 1 calc R U . . .
C7 C 0.35825(15) 0.09359(14) 0.40184(13) 0.0149(3) Uani 1 1 d . . . . .
H7 H 0.295533 0.048158 0.414383 0.018 Uiso 1 1 calc R U . . .
C7A C 0.44745(15) 0.52433(15) 0.34381(13) 0.0156(3) Uani 1 1 d . . . . .
H7A H 0.490255 0.585140 0.307775 0.019 Uiso 1 1 calc R U . . .
C8 C 0.51745(16) 0.16261(17) 0.27074(15) 0.0216(3) Uani 1 1 d . . . . .
H8A H 0.468249 0.255054 0.243635 0.032 Uiso 1 1 calc R U . . .
H8B H 0.568102 0.134298 0.205800 0.032 Uiso 1 1 calc R U . . .
H8C H 0.578659 0.146705 0.340345 0.032 Uiso 1 1 calc R U . . .
C8A C 0.23728(17) 0.48321(17) 0.38879(17) 0.0257(4) Uani 1 1 d . . . . .
H8AA H 0.253158 0.415665 0.345849 0.038 Uiso 1 1 calc R U . . .
H8AB H 0.142678 0.534034 0.377909 0.038 Uiso 1 1 calc R U . . .
H8AC H 0.263291 0.443409 0.474394 0.038 Uiso 1 1 calc R U . . .
C9 C 0.38611(16) 0.03402(15) 0.21472(14) 0.0188(3) Uani 1 1 d . . . . .
H9A H 0.341846 -0.029007 0.254046 0.023 Uiso 1 1 calc R U . . .
H9B H 0.466933 -0.013081 0.181433 0.023 Uiso 1 1 calc R U . . .
C9A C 0.24627(16) 0.69774(15) 0.26837(14) 0.0204(3) Uani 1 1 d . . . . .
H9AA H 0.300836 0.753935 0.271629 0.024 Uiso 1 1 calc R U . . .
H9AB H 0.160999 0.732779 0.302346 0.024 Uiso 1 1 calc R U . . .
C10 C 0.29277(16) 0.13549(16) 0.11302(14) 0.0194(3) Uani 1 1 d . . . . .
H10A H 0.336510 0.199359 0.074763 0.023 Uiso 1 1 calc R U . . .
H10B H 0.275262 0.093542 0.051716 0.023 Uiso 1 1 calc R U . . .
C10A C 0.21868(17) 0.70083(17) 0.13810(15) 0.0236(4) Uani 1 1 d . . . . .
H10C H 0.162810 0.645798 0.134823 0.028 Uiso 1 1 calc R U . . .
H10D H 0.168019 0.790229 0.093617 0.028 Uiso 1 1 calc R U . . .
C11 C 0.09811(19) 0.32421(18) 0.06822(18) 0.0347(4) Uani 1 1 d . . . . .
H11A H 0.154905 0.379352 0.055581 0.052 Uiso 1 1 calc R U . . .
H11B H 0.015060 0.367499 0.099324 0.052 Uiso 1 1 calc R U . . .
H11C H 0.078148 0.307891 -0.008105 0.052 Uiso 1 1 calc R U . . .
C11A C 0.3107(2) 0.6294(2) -0.03319(17) 0.0375(5) Uani 1 1 d . . . . .
H11D H 0.263999 0.565272 -0.017687 0.056 Uiso 1 1 calc R U . . .
H11E H 0.393967 0.595792 -0.068936 0.056 Uiso 1 1 calc R U . . .
H11F H 0.254506 0.709173 -0.088550 0.056 Uiso 1 1 calc R U . . .
C12 C 0.08090(19) 0.1216(2) 0.17842(18) 0.0324(4) Uani 1 1 d . . . . .
H12A H 0.061585 0.099865 0.104743 0.049 Uiso 1 1 calc R U . . .
H12B H -0.002399 0.168536 0.206710 0.049 Uiso 1 1 calc R U . . .
H12C H 0.125837 0.042141 0.240114 0.049 Uiso 1 1 calc R U . . .
C12A C 0.4126(2) 0.7488(2) 0.05727(17) 0.0341(4) Uani 1 1 d . . . . .
H12D H 0.356623 0.830617 0.004508 0.051 Uiso 1 1 calc R U . . .
H12E H 0.493755 0.715071 0.018783 0.051 Uiso 1 1 calc R U . . .
H12F H 0.436238 0.763224 0.133491 0.051 Uiso 1 1 calc R U . . .

loop_
_atom_site_aniso_label
_atom_site_aniso_U_11
_atom_site_aniso_U_22
_atom_site_aniso_U_33
_atom_site_aniso_U_23
_atom_site_aniso_U_13
_atom_site_aniso_U_12
Zn1 0.01651(9) 0.01557(9) 0.01370(9) -0.00233(6) 0.00198(6) -0.00854(7)
O1 0.0223(6) 0.0205(6) 0.0153(5) -0.0058(4) 0.0045(4) -0.0138(5)
O1A 0.0178(5) 0.0175(6) 0.0194(6) -0.0014(5) 0.0011(4) -0.0084(4)
N1 0.0140(6) 0.0154(6) 0.0136(6) -0.0027(5) 0.0011(5) -0.0060(5)
N1A 0.0168(6) 0.0155(6) 0.0139(6) -0.0039(5) 0.0032(5) -0.0072(5)
N2 0.0188(7) 0.0182(7) 0.0118(6) -0.0037(5) 0.0007(5) -0.0078(5)
N2A 0.0186(7) 0.0156(6) 0.0153(6) -0.0010(5) 0.0013(5) -0.0058(5)
N3 0.0193(7) 0.0241(7) 0.0212(7) -0.0034(6) 0.0006(6) -0.0081(6)
N3A 0.0260(8) 0.0326(8) 0.0163(7) -0.0056(6) 0.0022(6) -0.0138(6)
C1 0.0139(7) 0.0152(7) 0.0143(7) -0.0019(6) 0.0014(6) -0.0045(6)
C1A 0.0184(8) 0.0187(8) 0.0159(8) -0.0081(6) 0.0058(6) -0.0094(6)
C2 0.0156(7) 0.0139(7) 0.0148(7) -0.0008(6) -0.0001(6) -0.0047(6)
C2A 0.0205(8) 0.0184(8) 0.0150(7) -0.0069(6) 0.0030(6) -0.0095(6)
C3 0.0239(8) 0.0252(9) 0.0154(8) -0.0060(7) 0.0028(6) -0.0104(7)
C3A 0.0199(8) 0.0225(8) 0.0260(9) -0.0071(7) 0.0025(7) -0.0064(7)
C4 0.0215(8) 0.0326(9) 0.0177(8) -0.0048(7) 0.0082(7) -0.0114(7)
C4A 0.0181(8) 0.0324(10) 0.0364(10) -0.0122(8) 0.0093(7) -0.0113(7)
C5 0.0186(8) 0.0314(9) 0.0260(9) -0.0062(8) 0.0058(7) -0.0149(7)
C5A 0.0273(9) 0.0262(9) 0.0324(10) -0.0102(8) 0.0151(8) -0.0160(8)
C6 0.0182(8) 0.0257(9) 0.0214(8) -0.0091(7) 0.0024(6) -0.0114(7)
C6A 0.0259(9) 0.0183(8) 0.0219(8) -0.0058(7) 0.0081(7) -0.0093(7)
C7 0.0145(7) 0.0136(7) 0.0146(7) -0.0001(6) -0.0013(6) -0.0043(6)
C7A 0.0207(8) 0.0174(8) 0.0118(7) -0.0048(6) 0.0028(6) -0.0099(6)
C8 0.0222(8) 0.0314(9) 0.0169(8) -0.0086(7) 0.0052(6) -0.0147(7)
C8A 0.0182(8) 0.0237(9) 0.0309(10) 0.0018(7) 0.0038(7) -0.0078(7)
C9 0.0236(8) 0.0199(8) 0.0150(8) -0.0067(6) 0.0015(6) -0.0085(7)
C9A 0.0209(8) 0.0169(8) 0.0195(8) -0.0016(6) 0.0000(6) -0.0029(6)
C10 0.0214(8) 0.0254(8) 0.0131(7) -0.0040(6) 0.0008(6) -0.0106(7)
C10A 0.0223(9) 0.0266(9) 0.0195(8) -0.0011(7) -0.0027(7) -0.0082(7)
C11 0.0298(10) 0.0307(10) 0.0361(11) -0.0040(9) -0.0019(8) -0.0030(8)
C11A 0.0416(12) 0.0519(13) 0.0248(10) -0.0142(9) 0.0028(8) -0.0200(10)
C12 0.0259(9) 0.0425(11) 0.0364(11) -0.0122(9) 0.0076(8) -0.0200(9)
C12A 0.0387(11) 0.0449(12) 0.0227(9) -0.0012(8) 0.0031(8) -0.0249(9)

loop_
_atom_type_symbol
_atom_type_description
_atom_type_scat_dispersion_real
_atom_type_scat_dispersion_imag
_atom_type_scat_source
C C 0.0033 0.0016 'International Tables Vol C Tables 4.2.6.8 and 6.1.1.4'
H H 0.0000 0.0000 'International Tables Vol C Tables 4.2.6.8 and 6.1.1.4'
N N 0.0061 0.0033 'International Tables Vol C Tables 4.2.6.8 and 6.1.1.4'
O O 0.0106 0.0060 'International Tables Vol C Tables 4.2.6.8 and 6.1.1.4'
Zn Zn 0.2839 1.4301 'International Tables Vol C Tables 4.2.6.8 and 6.1.1.4'

loop_
_exptl_crystal_face_index_h
_exptl_crystal_face_index_k
_exptl_crystal_face_index_l
_exptl_crystal_face_perp_dist
3.00 0.00 2.00 0.0230
-3.00 0.00 -2.00 0.0620
-1.00 -3.00 -1.00 0.1670
1.00 3.00 1.00 0.3910
1.00 0.00 -1.00 0.0300
-1.00 0.00 1.00 0.0640

loop_
_geom_angle_atom_site_label_1
_geom_angle_atom_site_label_2
_geom_angle_atom_site_label_3
_geom_angle
_geom_angle_site_symmetry_1
_geom_angle_site_symmetry_3
_geom_angle_publ_flag
O1 Zn1 O1A 112.07(5) . . ?
O1 Zn1 N1 86.72(5) . . ?
O1 Zn1 N1A 122.65(5) . . ?
O1A Zn1 N1 122.19(5) . . ?
O1A Zn1 N1A 87.14(5) . . ?
N1A Zn1 N1 128.83(5) . . ?
C2 O1 Zn1 110.35(9) . . ?
C2A O1A Zn1 110.06(9) . . ?
C1 N1 Zn1 107.00(9) . . ?
C7 N1 Zn1 133.65(10) . . ?
C7 N1 C1 119.12(12) . . ?
C1A N1A Zn1 106.79(9) . . ?
C7A N1A Zn1 133.90(11) . . ?
C7A N1A C1A 118.21(13) . . ?
C7 N2 C8 122.78(13) . . ?
C7 N2 C9 119.00(13) . . ?
C8 N2 C9 117.29(12) . . ?
C7A N2A C8A 122.71(13) . . ?
C7A N2A C9A 117.89(13) . . ?
C8A N2A C9A 118.31(13) . . ?
C10 N3 C12 111.34(14) . . ?
C11 N3 C10 111.52(14) . . ?
C11 N3 C12 110.12(15) . . ?
C10A N3A C11A 110.97(14) . . ?
C12A N3A C10A 111.88(15) . . ?
C12A N3A C11A 109.57(15) . . ?
C2 C1 N1 114.97(13) . . ?
C6 C1 N1 125.51(14) . . ?
C6 C1 C2 119.52(14) . . ?
C2A C1A N1A 115.34(13) . . ?
C6A C1A N1A 125.17(15) . . ?
C6A C1A C2A 119.49(15) . . ?
O1 C2 C1 120.91(13) . . ?
O1 C2 C3 120.83(14) . . ?
C3 C2 C1 118.25(14) . . ?
O1A C2A C1A 120.66(14) . . ?
O1A C2A C3A 120.94(15) . . ?
C3A C2A C1A 118.39(14) . . ?
C2 C3 H3 119.3 . . ?
C4 C3 C2 121.37(15) . . ?
C4 C3 H3 119.3 . . ?
C2A C3A H3A 119.3 . . ?
C4A C3A C2A 121.39(16) . . ?
C4A C3A H3A 119.3 . . ?
C3 C4 H4 120.1 . . ?
C5 C4 C3 119.89(15) . . ?
C5 C4 H4 120.1 . . ?
C3A C4A H4A 120.1 . . ?
C5A C4A C3A 119.85(16) . . ?
C5A C4A H4A 120.1 . . ?
C4 C5 H5 120.0 . . ?
C4 C5 C6 119.95(15) . . ?
C6 C5 H5 120.0 . . ?
C4A C5A H5A 120.0 . . ?
C4A C5A C6A 119.97(16) . . ?
C6A C5A H5A 120.0 . . ?
C1 C6 C5 121.02(15) . . ?
C1 C6 H6 119.5 . . ?
C5 C6 H6 119.5 . . ?
C1A C6A H6A 119.6 . . ?
C5A C6A C1A 120.85(16) . . ?
C5A C6A H6A 119.6 . . ?
N1 C7 N2 125.43(14) . . ?
N1 C7 H7 117.3 . . ?
N2 C7 H7 117.3 . . ?
N1A C7A N2A 125.87(14) . . ?
N1A C7A H7A 117.1 . . ?
N2A C7A H7A 117.1 . . ?
N2 C8 H8A 109.5 . . ?
N2 C8 H8B 109.5 . . ?
N2 C8 H8C 109.5 . . ?
H8A C8 H8B 109.5 . . ?
H8A C8 H8C 109.5 . . ?
H8B C8 H8C 109.5 . . ?
N2A C8A H8AA 109.5 . . ?
N2A C8A H8AB 109.5 . . ?
N2A C8A H8AC 109.5 . . ?
H8AA C8A H8AB 109.5 . . ?
H8AA C8A H8AC 109.5 . . ?
H8AB C8A H8AC 109.5 . . ?
N2 C9 H9A 109.2 . . ?
N2 C9 H9B 109.2 . . ?
N2 C9 C10 111.96(13) . . ?
H9A C9 H9B 107.9 . . ?
C10 C9 H9A 109.2 . . ?
C10 C9 H9B 109.2 . . ?
N2A C9A H9AA 109.1 . . ?
N2A C9A H9AB 109.1 . . ?
N2A C9A C10A 112.35(13) . . ?
H9AA C9A H9AB 107.9 . . ?
C10A C9A H9AA 109.1 . . ?
C10A C9A H9AB 109.1 . . ?
N3 C10 C9 112.35(13) . . ?
N3 C10 H10A 109.1 . . ?
N3 C10 H10B 109.1 . . ?
C9 C10 H10A 109.1 . . ?
C9 C10 H10B 109.1 . . ?
H10A C10 H10B 107.9 . . ?
N3A C10A C9A 112.59(14) . . ?
N3A C10A H10C 109.1 . . ?
N3A C10A H10D 109.1 . . ?
C9A C10A H10C 109.1 . . ?
C9A C10A H10D 109.1 . . ?
H10C C10A H10D 107.8 . . ?
N3 C11 H11A 109.5 . . ?
N3 C11 H11B 109.5 . . ?
N3 C11 H11C 109.5 . . ?
H11A C11 H11B 109.5 . . ?
H11A C11 H11C 109.5 . . ?
H11B C11 H11C 109.5 . . ?
N3A C11A H11D 109.5 . . ?
N3A C11A H11E 109.5 . . ?
N3A C11A H11F 109.5 . . ?
H11D C11A H11E 109.5 . . ?
H11D C11A H11F 109.5 . . ?
H11E C11A H11F 109.5 . . ?
N3 C12 H12A 109.5 . . ?
N3 C12 H12B 109.5 . . ?
N3 C12 H12C 109.5 . . ?
H12A C12 H12B 109.5 . . ?
H12A C12 H12C 109.5 . . ?
H12B C12 H12C 109.5 . . ?
N3A C12A H12D 109.5 . . ?
N3A C12A H12E 109.5 . . ?
N3A C12A H12F 109.5 . . ?
H12D C12A H12E 109.5 . . ?
H12D C12A H12F 109.5 . . ?
H12E C12A H12F 109.5 . . ?

loop_
_geom_bond_atom_site_label_1
_geom_bond_atom_site_label_2
_geom_bond_distance
_geom_bond_site_symmetry_2
_geom_bond_publ_flag
Zn1 O1 1.9337(11) . ?
Zn1 O1A 1.9370(11) . ?
Zn1 N1 2.0172(12) . ?
Zn1 N1A 2.0072(13) . ?
O1 C2 1.3278(18) . ?
O1A C2A 1.3342(18) . ?
N1 C1 1.4326(19) . ?
N1 C7 1.305(2) . ?
N1A C1A 1.4390(19) . ?
N1A C7A 1.309(2) . ?
N2 C7 1.3289(19) . ?
N2 C8 1.453(2) . ?
N2 C9 1.4621(19) . ?
N2A C7A 1.328(2) . ?
N2A C8A 1.457(2) . ?
N2A C9A 1.463(2) . ?
N3 C10 1.458(2) . ?
N3 C11 1.455(2) . ?
N3 C12 1.459(2) . ?
N3A C10A 1.458(2) . ?
N3A C11A 1.462(2) . ?
N3A C12A 1.457(2) . ?
C1 C2 1.422(2) . ?
C1 C6 1.388(2) . ?
C1A C2A 1.418(2) . ?
C1A C6A 1.394(2) . ?
C2 C3 1.401(2) . ?
C2A C3A 1.397(2) . ?
C3 H3 0.9500 . ?
C3 C4 1.386(2) . ?
C3A H3A 0.9500 . ?
C3A C4A 1.387(2) . ?
C4 H4 0.9500 . ?
C4 C5 1.384(2) . ?
C4A H4A 0.9500 . ?
C4A C5A 1.386(3) . ?
C5 H5 0.9500 . ?
C5 C6 1.390(2) . ?
C5A H5A 0.9500 . ?
C5A C6A 1.388(2) . ?
C6 H6 0.9500 . ?
C6A H6A 0.9500 . ?
C7 H7 0.9500 . ?
C7A H7A 0.9500 . ?
C8 H8A 0.9800 . ?
C8 H8B 0.9800 . ?
C8 H8C 0.9800 . ?
C8A H8AA 0.9800 . ?
C8A H8AB 0.9800 . ?
C8A H8AC 0.9800 . ?
C9 H9A 0.9900 . ?
C9 H9B 0.9900 . ?
C9 C10 1.520(2) . ?
C9A H9AA 0.9900 . ?
C9A H9AB 0.9900 . ?
C9A C10A 1.523(2) . ?
C10 H10A 0.9900 . ?
C10 H10B 0.9900 . ?
C10A H10C 0.9900 . ?
C10A H10D 0.9900 . ?
C11 H11A 0.9800 . ?
C11 H11B 0.9800 . ?
C11 H11C 0.9800 . ?
C11A H11D 0.9800 . ?
C11A H11E 0.9800 . ?
C11A H11F 0.9800 . ?
C12 H12A 0.9800 . ?
C12 H12B 0.9800 . ?
C12 H12C 0.9800 . ?
C12A H12D 0.9800 . ?
C12A H12E 0.9800 . ?
C12A H12F 0.9800 . ?

loop_
_geom_torsion_atom_site_label_1
_geom_torsion_atom_site_label_2
_geom_torsion_atom_site_label_3
_geom_torsion_atom_site_label_4
_geom_torsion
_geom_torsion_site_symmetry_1
_geom_torsion_site_symmetry_2
_geom_torsion_site_symmetry_3
_geom_torsion_site_symmetry_4
_geom_torsion_publ_flag
Zn1 O1 C2 C1 2.37(17) . . . . ?
Zn1 O1 C2 C3 -179.10(12) . . . . ?
Zn1 O1A C2A C1A 0.30(17) . . . . ?
Zn1 O1A C2A C3A 179.13(12) . . . . ?
Zn1 N1 C1 C2 -0.10(15) . . . . ?
Zn1 N1 C1 C6 -179.48(13) . . . . ?
Zn1 N1 C7 N2 -4.4(2) . . . . ?
Zn1 N1A C1A C2A -1.08(15) . . . . ?
Zn1 N1A C1A C6A 178.64(13) . . . . ?
Zn1 N1A C7A N2A -15.2(2) . . . . ?
O1 C2 C3 C4 -177.86(15) . . . . ?
O1A C2A C3A C4A -178.58(15) . . . . ?
N1 C1 C2 O1 -1.5(2) . . . . ?
N1 C1 C2 C3 179.88(14) . . . . ?
N1 C1 C6 C5 179.51(15) . . . . ?
N1A C1A C2A O1A 0.6(2) . . . . ?
N1A C1A C2A C3A -178.28(13) . . . . ?
N1A C1A C6A C5A 177.43(15) . . . . ?
N2 C9 C10 N3 -63.33(17) . . . . ?
N2A C9A C10A N3A -61.44(19) . . . . ?
C1 N1 C7 N2 -177.99(14) . . . . ?
C1 C2 C3 C4 0.7(2) . . . . ?
C1A N1A C7A N2A 178.61(14) . . . . ?
C1A C2A C3A C4A 0.3(2) . . . . ?
C2 C1 C6 C5 0.2(2) . . . . ?
C2 C3 C4 C5 -0.2(3) . . . . ?
C2A C1A C6A C5A -2.9(2) . . . . ?
C2A C3A C4A C5A -1.7(3) . . . . ?
C3 C4 C5 C6 -0.4(3) . . . . ?
C3A C4A C5A C6A 0.8(3) . . . . ?
C4 C5 C6 C1 0.4(3) . . . . ?
C4A C5A C6A C1A 1.4(3) . . . . ?
C6 C1 C2 O1 177.87(14) . . . . ?
C6 C1 C2 C3 -0.7(2) . . . . ?
C6A C1A C2A O1A -179.17(14) . . . . ?
C6A C1A C2A C3A 2.0(2) . . . . ?
C7 N1 C1 C2 175.07(13) . . . . ?
C7 N1 C1 C6 -4.3(2) . . . . ?
C7 N2 C9 C10 96.29(16) . . . . ?
C7A N1A C1A C2A 168.57(14) . . . . ?
C7A N1A C1A C6A -11.7(2) . . . . ?
C7A N2A C9A C10A 85.72(17) . . . . ?
C8 N2 C7 N1 -3.7(2) . . . . ?
C8 N2 C9 C10 -72.95(17) . . . . ?
C8A N2A C7A N1A -2.8(2) . . . . ?
C8A N2A C9A C10A -82.71(18) . . . . ?
C9 N2 C7 N1 -172.27(14) . . . . ?
C9A N2A C7A N1A -170.65(14) . . . . ?
C11 N3 C10 C9 160.91(14) . . . . ?
C11A N3A C10A C9A 165.69(15) . . . . ?
C12 N3 C10 C9 -75.65(17) . . . . ?
C12A N3A C10A C9A -71.59(18) . . . . ?
